data_7045929
loop_
_publ_author_name
'Ko\<renkov\'a, Monika'
'Hejda, Martin'
'\<St\<epni\<cka, Petr'
'Uhl\'ik, Filip'
'Jambor, Roman'
'R\%u\<Zi\<cka, Ale\<s'
'Dost\'al, Libor'

_publ_section_title
;
 Synthesis and non-conventional structure of square-planar Pd(ii) and
 Pt(ii) complexes with an N,C,N-chelated stibinidene ligand.
;
_journal_issue 16
_journal_name_full 'Dalton transactions (Cambridge, England : 2003)'
_journal_page_first 5812
_journal_page_last 5822
_journal_paper_doi 10.1039/c8dt00714d
_journal_volume 47
_journal_year 2018
_chemical_formula_moiety 'C29 H39 Cl Fe N3 Pd Sb, C7 H8'
_chemical_formula_sum 'C36 H47 Cl Fe N3 Pd Sb'
_chemical_formula_weight 841.21
_space_group_crystal_system monoclinic
_space_group_IT_number 14
_space_group_name_Hall '-P 2ybc'
_space_group_name_H-M_alt 'P 1 21/c 1'
_symmetry_space_group_name_Hall '-P 2ybc'
_symmetry_space_group_name_H-M 'P 1 21/c 1'
_atom_sites_solution_hydrogens geom
_audit_creation_method SHELXL-97
_audit_update_record
;
2017-11-27 deposited with the CCDC.
2018-03-23 downloaded from the CCDC.
;
_cell_angle_alpha 90
_cell_angle_beta 95.129(11)
_cell_angle_gamma 90
_cell_formula_units_Z 4
_cell_length_a 13.4300(14)
_cell_length_b 13.5021(15)
_cell_length_c 19.250(2)
_cell_measurement_reflns_used 30096
_cell_measurement_temperature 150(1)
_cell_measurement_theta_max 27.5
_cell_measurement_theta_min 1
_cell_volume 3476.7(6)
_computing_cell_refinement 'COLLECT and DENZO'
_computing_data_collection 'COLLECT (Hooft, 1998) and DENZO (Otwinowski & Minor, 1997)'
_computing_data_reduction 'COLLECT and DENZO'
_computing_molecular_graphics 'PLATON (Spek, 2003)'
_computing_publication_material 'SHELXL-97 (Sheldrick, 2008)'
_computing_structure_refinement 'SHELXL-2013 (Sheldrick, 2013)'
_computing_structure_solution 'SIR92 (Altomare et al., 1994)'
_diffrn_ambient_temperature 150(1)
_diffrn_detector_area_resol_mean 9.091
_diffrn_measured_fraction_theta_full 0.993
_diffrn_measured_fraction_theta_max 0.991
_diffrn_measurement_device_type 'Bruker Nonius KappaCCD area detector'
_diffrn_measurement_method '\f and \w scans to fill the Ewald sphere'
_diffrn_radiation_monochromator graphite
_diffrn_radiation_source 'fine-focus sealed tube'
_diffrn_radiation_type MoK\a
_diffrn_radiation_wavelength 0.71073
_diffrn_reflns_av_R_equivalents 0.0874
_diffrn_reflns_av_unetI/netI 0.0605
_diffrn_reflns_Laue_measured_fraction_full 0.993
_diffrn_reflns_Laue_measured_fraction_max 0.991
_diffrn_reflns_limit_h_max 16
_diffrn_reflns_limit_h_min -17
_diffrn_reflns_limit_k_max 17
_diffrn_reflns_limit_k_min -15
_diffrn_reflns_limit_l_max 23
_diffrn_reflns_limit_l_min -24
_diffrn_reflns_number 29931
_diffrn_reflns_point_group_measured_fraction_full 0.993
_diffrn_reflns_point_group_measured_fraction_max 0.991
_diffrn_reflns_theta_full 25.242
_diffrn_reflns_theta_max 27.499
_diffrn_reflns_theta_min 1.522
_diffrn_standards_number 0
_exptl_absorpt_coefficient_mu 1.801
_exptl_absorpt_correction_T_max 0.795
_exptl_absorpt_correction_T_min 0.668
_exptl_absorpt_correction_type integration
_exptl_absorpt_process_details
;
Gaussian integration (Coppens, 1970)
;
_exptl_crystal_colour orange
_exptl_crystal_density_diffrn 1.607
_exptl_crystal_description needle
_exptl_crystal_F_000 1696
_exptl_crystal_size_max 0.254
_exptl_crystal_size_mid 0.156
_exptl_crystal_size_min 0.128
_refine_diff_density_max 1.484
_refine_diff_density_min -1.480
_refine_diff_density_rms 0.206
_refine_ls_extinction_method none
_refine_ls_goodness_of_fit_ref 1.244
_refine_ls_hydrogen_treatment constr
_refine_ls_matrix_type full
_refine_ls_number_parameters 407
_refine_ls_number_reflns 7909
_refine_ls_number_restraints 6
_refine_ls_restrained_S_all 1.244
_refine_ls_R_factor_all 0.1106
_refine_ls_R_factor_gt 0.0863
_refine_ls_shift/su_max 0.002
_refine_ls_shift/su_mean 0.000
_refine_ls_structure_factor_coef Fsqd
_refine_ls_weighting_details 'w=1/[\s^2^(Fo^2^)+(0.0092P)^2^+67.9566P] where P=(Fo^2^+2Fc^2^)/3'
_refine_ls_weighting_scheme calc
_refine_ls_wR_factor_gt 0.1856
_refine_ls_wR_factor_ref 0.1995
_reflns_Friedel_coverage 0.000
_reflns_number_gt 6321
_reflns_number_total 7909
_reflns_threshold_expression 'I > 2\s(I)'
_cod_data_source_file c8dt00714d3.cif
_cod_data_source_block shelx_CCDC2
_cod_depositor_comments 'Adding full bibliography for 7045924--7045929.cif.'
_cod_database_code 7045929
_shelx_space_group_comment
;
The symmetry employed for this shelxl refinement is uniquely defined
by the following loop, which should always be used as a source of
symmetry information in preference to the above space-group names.
They are only intended as comments.
;

loop_
_space_group_symop_operation_xyz
'x, y, z'
'-x, y+1/2, -z+1/2'
'-x, -y, -z'
'x, -y-1/2, z-1/2'

loop_
_atom_site_label
_atom_site_type_symbol
_atom_site_fract_x
_atom_site_fract_y
_atom_site_fract_z
_atom_site_U_iso_or_equiv
_atom_site_adp_type
_atom_site_occupancy
_atom_site_site_symmetry_order
_atom_site_calc_flag
_atom_site_refinement_flags_posn
_atom_site_refinement_flags_adp
_atom_site_refinement_flags_occupancy
_atom_site_disorder_assembly
_atom_site_disorder_group
Sb1 Sb 0.2848(3) 0.21726(14) 0.04827(14) 0.0208(5) Uani 0.815(19) 1 d . . P A 1
Pd1 Pd 0.2540(3) 0.16362(13) -0.07834(16) 0.0193(6) Uani 0.815(19) 1 d . . P A 1
Fe1 Fe 0.21582(10) 0.41165(10) -0.15875(7) 0.0258(3) Uani 1 1 d . . . . .
Cl1 Cl 0.2285(2) -0.00064(18) -0.03288(15) 0.0403(6) Uani 1 1 d . . . . .
C9 C -0.0074(11) 0.1749(12) -0.0144(7) 0.064(4) Uani 1 1 d . . . . .
H9A H 0.0501 0.1530 -0.0364 0.096 Uiso 1 1 calc R U . . .
H9B H -0.0355 0.2322 -0.0383 0.096 Uiso 1 1 calc R U . . .
H9C H -0.0563 0.1229 -0.0162 0.096 Uiso 1 1 calc R U . . .
C22 C 0.2070(12) 0.2023(8) -0.2317(6) 0.055(4) Uani 1 1 d . . . . .
H22A H 0.1372 0.2216 -0.2375 0.066 Uiso 1 1 calc R U . . .
H22B H 0.2283 0.1874 -0.2773 0.066 Uiso 1 1 calc R U . . .
C21 C 0.3508(8) 0.3770(8) -0.1112(6) 0.036(2) Uani 1 1 d . . . . .
H21 H 0.3764 0.3997 -0.0676 0.043 Uiso 1 1 calc R U . . .
C17 C 0.2920(8) 0.2858(8) -0.1240(5) 0.034(2) Uani 1 1 d . . . . .
C3 C 0.1937(8) 0.5207(8) 0.0961(5) 0.031(2) Uani 1 1 d . . . . .
H3 H 0.1354 0.5540 0.1044 0.038 Uiso 1 1 calc R U . . .
C16 C 0.6384(8) 0.2522(10) 0.0605(6) 0.045(3) Uani 1 1 d . . . . .
H16A H 0.6466 0.3121 0.0347 0.068 Uiso 1 1 calc R U . . .
H16B H 0.6901 0.2061 0.0515 0.068 Uiso 1 1 calc R U . . .
H16C H 0.6424 0.2670 0.1094 0.068 Uiso 1 1 calc R U . . .
N2 N 0.4497(7) 0.2708(7) 0.0480(4) 0.0329(19) Uani 1 1 d . . . . .
C7 C 0.1040(8) 0.3575(7) 0.0785(5) 0.030(2) Uani 1 1 d . . . . .
H7 H 0.0433 0.3842 0.0890 0.036 Uiso 1 1 calc R U . . .
N1 N 0.1105(6) 0.2642(7) 0.0627(4) 0.0303(18) Uani 1 1 d . . . . .
C1 C 0.2821(8) 0.3694(7) 0.0667(5) 0.028(2) Uani 1 1 d . . . . .
C5 C 0.3716(8) 0.5222(7) 0.0888(5) 0.031(2) Uani 1 1 d . . . . .
H5 H 0.4315 0.5571 0.0926 0.037 Uiso 1 1 calc R U . . .
C13 C 0.5361(7) 0.2066(7) 0.0378(5) 0.029(2) Uani 1 1 d . . . . .
N3 N 0.2187(7) 0.1145(6) -0.1871(4) 0.0310(18) Uani 1 1 d . . . . .
C24 C 0.1336(11) 0.0469(12) -0.1986(7) 0.067(4) Uani 1 1 d . . . . .
H24A H 0.1440 -0.0095 -0.1684 0.100 Uiso 1 1 calc R U . . .
H24B H 0.1273 0.0253 -0.2463 0.100 Uiso 1 1 calc R U . . .
H24C H 0.0735 0.0806 -0.1885 0.100 Uiso 1 1 calc R U . . .
C11 C -0.0627(10) 0.2351(11) 0.0973(10) 0.074(5) Uani 1 1 d . . . . .
H11A H -0.0396 0.2509 0.1447 0.111 Uiso 1 1 calc R U . . .
H11B H -0.1121 0.1838 0.0969 0.111 Uiso 1 1 calc R U . . .
H11C H -0.0916 0.2930 0.0747 0.111 Uiso 1 1 calc R U . . .
C4 C 0.2843(8) 0.5704(7) 0.0998(5) 0.032(2) Uani 1 1 d . . . . .
H4 H 0.2861 0.6377 0.1099 0.038 Uiso 1 1 calc R U . . .
C12 C 0.4598(8) 0.3638(8) 0.0622(5) 0.031(2) Uani 1 1 d . . . . .
H12 H 0.5226 0.3933 0.0660 0.037 Uiso 1 1 calc R U . . .
C19 C 0.3113(10) 0.3704(9) -0.2290(6) 0.044(3) Uani 1 1 d . . . . .
H19 H 0.3064 0.3871 -0.2760 0.053 Uiso 1 1 calc R U . . .
C27 C 0.1042(9) 0.4944(10) -0.2103(7) 0.049(3) Uani 1 1 d . . . . .
H27 H 0.0947 0.5054 -0.2581 0.059 Uiso 1 1 calc R U . . .
C8 C 0.0230(9) 0.2006(8) 0.0597(5) 0.037(2) Uani 1 1 d . . . . .
C18 C 0.2697(9) 0.2868(8) -0.1984(6) 0.040(3) Uani 1 1 d . . . . .
C29 C 0.1520(12) 0.5087(10) -0.0937(7) 0.057(4) Uani 1 1 d . . . . .
H29 H 0.1787 0.5342 -0.0512 0.068 Uiso 1 1 calc R U . . .
C26 C 0.0669(9) 0.4157(10) -0.1733(7) 0.050(3) Uani 1 1 d . . . . .
H26 H 0.0259 0.3660 -0.1933 0.060 Uiso 1 1 calc R U . . .
C10 C 0.0620(13) 0.1020(11) 0.0956(10) 0.080(5) Uani 1 1 d . . . . .
H10A H 0.0822 0.1145 0.1439 0.121 Uiso 1 1 calc R U . . .
H10B H 0.1180 0.0778 0.0729 0.121 Uiso 1 1 calc R U . . .
H10C H 0.0095 0.0535 0.0919 0.121 Uiso 1 1 calc R U . . .
C2 C 0.1910(7) 0.4186(7) 0.0796(4) 0.026(2) Uani 1 1 d . . . . .
C6 C 0.3717(8) 0.4210(8) 0.0721(5) 0.031(2) Uani 1 1 d . . . . .
C28 C 0.1589(11) 0.5534(9) -0.1605(6) 0.049(3) Uani 1 1 d . . . . .
H28 H 0.1934 0.6111 -0.1693 0.059 Uiso 1 1 calc R U . . .
C34 C 0.1888(11) 0.7225(10) 0.2280(7) 0.054(3) Uani 1 1 d . . . . .
H34 H 0.1482 0.6756 0.2468 0.064 Uiso 1 1 calc R U . . .
C20 C 0.3619(8) 0.4232(10) -0.1733(6) 0.044(3) Uani 1 1 d . . . . .
H20 H 0.3978 0.4814 -0.1781 0.053 Uiso 1 1 calc R U . . .
C35 C 0.2903(13) 0.7246(12) 0.2483(7) 0.064(4) Uani 1 1 d . . . . .
H35 H 0.3165 0.6773 0.2800 0.077 Uiso 1 1 calc R U . . .
C23 C 0.3068(12) 0.0582(12) -0.2037(7) 0.063(4) Uani 1 1 d . . . . .
H23A H 0.3147 0.0013 -0.1739 0.095 Uiso 1 1 calc R U . . .
H23B H 0.3651 0.0993 -0.1968 0.095 Uiso 1 1 calc R U . . .
H23C H 0.2981 0.0370 -0.2515 0.095 Uiso 1 1 calc R U . . .
C15 C 0.5312(11) 0.1815(11) -0.0416(7) 0.062(4) Uani 1 1 d . . . . .
H15A H 0.5404 0.2409 -0.0677 0.093 Uiso 1 1 calc R U . . .
H15B H 0.4672 0.1531 -0.0563 0.093 Uiso 1 1 calc R U . . .
H15C H 0.5830 0.1350 -0.0498 0.093 Uiso 1 1 calc R U . . .
C32 C 0.2104(16) 0.8623(12) 0.1548(8) 0.075(5) Uani 1 1 d . . . . .
H32 H 0.1821 0.9084 0.1231 0.090 Uiso 1 1 calc R U . . .
C14 C 0.5223(10) 0.1113(10) 0.0787(8) 0.057(4) Uani 1 1 d . . . . .
H14A H 0.4581 0.0831 0.0644 0.085 Uiso 1 1 calc R U . . .
H14B H 0.5264 0.1259 0.1277 0.085 Uiso 1 1 calc R U . . .
H14C H 0.5738 0.0649 0.0696 0.085 Uiso 1 1 calc R U . . .
C25 C 0.0990(12) 0.4212(12) -0.1031(8) 0.068(4) Uani 1 1 d . . . . .
H25 H 0.0871 0.3751 -0.0689 0.081 Uiso 1 1 calc R U . . .
C30 C 0.3519(11) 0.7909(13) 0.2248(7) 0.062(4) Uani 1 1 d . . . . .
C33 C 0.1495(12) 0.7875(12) 0.1816(8) 0.066(4) Uani 1 1 d . . . . .
H33 H 0.0818 0.7843 0.1665 0.079 Uiso 1 1 calc R U . . .
C31 C 0.3084(18) 0.8666(14) 0.1751(9) 0.090(6) Uani 1 1 d . . . . .
H31 H 0.3482 0.9159 0.1584 0.108 Uiso 1 1 calc R U . . .
C36 C 0.4597(14) 0.8008(17) 0.2455(11) 0.100(6) Uani 1 1 d . U . . .
H36A H 0.4861 0.8551 0.2208 0.151 Uiso 1 1 calc R U . . .
H36B H 0.4932 0.7408 0.2345 0.151 Uiso 1 1 calc R U . . .
H36C H 0.4699 0.8129 0.2948 0.151 Uiso 1 1 calc R U . . .
Sb1A Sb 0.249(2) 0.2147(6) 0.0563(5) 0.032(3) Uani 0.185(19) 1 d . . P A 2
Pd1A Pd 0.214(3) 0.1598(6) -0.0694(4) 0.035(4) Uani 0.185(19) 1 d . . P A 2

loop_
_atom_site_aniso_label
_atom_site_aniso_U_11
_atom_site_aniso_U_22
_atom_site_aniso_U_33
_atom_site_aniso_U_23
_atom_site_aniso_U_13
_atom_site_aniso_U_12
Sb1 0.0237(10) 0.0200(5) 0.0187(6) 0.0009(4) 0.0023(5) 0.0016(5)
Pd1 0.0225(11) 0.0159(5) 0.0197(7) -0.0014(4) 0.0022(6) 0.0025(5)
Fe1 0.0300(7) 0.0223(7) 0.0248(6) 0.0036(5) 0.0009(5) -0.0014(6)
Cl1 0.0539(17) 0.0218(11) 0.0469(15) -0.0002(11) 0.0142(12) -0.0035(11)
C9 0.059(9) 0.068(10) 0.066(9) 0.000(7) 0.012(7) -0.033(8)
C22 0.100(11) 0.026(6) 0.036(6) -0.008(5) -0.023(6) 0.001(6)
C21 0.035(6) 0.036(6) 0.037(5) -0.001(5) -0.002(4) 0.004(5)
C17 0.035(5) 0.034(5) 0.035(5) 0.000(4) 0.003(4) 0.000(5)
C3 0.038(6) 0.029(5) 0.027(5) -0.008(4) 0.003(4) 0.004(4)
C16 0.033(6) 0.049(7) 0.054(7) 0.000(6) -0.003(5) 0.008(5)
N2 0.040(5) 0.034(5) 0.024(4) 0.000(3) -0.001(3) 0.009(4)
C7 0.038(5) 0.028(5) 0.023(4) 0.001(4) 0.000(4) -0.002(4)
N1 0.029(4) 0.035(5) 0.026(4) 0.006(3) 0.000(3) -0.001(4)
C1 0.036(5) 0.029(5) 0.020(4) 0.002(4) 0.000(4) 0.001(4)
C5 0.032(5) 0.028(5) 0.032(5) -0.004(4) -0.001(4) 0.000(4)
C13 0.026(5) 0.029(5) 0.031(5) 0.006(4) -0.002(4) 0.007(4)
N3 0.043(5) 0.023(4) 0.026(4) -0.006(3) -0.003(3) 0.004(4)
C24 0.066(10) 0.080(11) 0.051(8) -0.011(8) -0.011(7) -0.028(8)
C11 0.039(7) 0.044(8) 0.144(16) -0.019(9) 0.028(9) -0.004(6)
C4 0.042(6) 0.024(5) 0.030(5) -0.007(4) 0.006(4) 0.000(4)
C12 0.032(5) 0.034(5) 0.027(5) -0.005(4) -0.003(4) 0.002(4)
C19 0.060(8) 0.043(7) 0.030(5) 0.007(5) 0.007(5) -0.007(6)
C27 0.047(7) 0.054(8) 0.045(7) 0.012(6) -0.008(5) 0.021(6)
C8 0.049(7) 0.035(6) 0.027(5) -0.009(4) 0.000(4) -0.005(5)
C18 0.053(7) 0.031(5) 0.036(6) -0.003(5) -0.002(5) 0.001(5)
C29 0.082(10) 0.046(7) 0.044(7) 0.000(6) 0.013(7) 0.015(7)
C26 0.034(6) 0.043(7) 0.072(9) 0.008(6) 0.002(6) 0.005(5)
C10 0.078(11) 0.051(9) 0.117(15) 0.011(9) 0.037(10) -0.019(8)
C2 0.037(5) 0.026(5) 0.017(4) -0.005(3) 0.004(4) -0.002(4)
C6 0.033(5) 0.032(5) 0.026(5) -0.013(4) -0.005(4) -0.001(4)
C28 0.073(9) 0.032(6) 0.041(6) 0.004(5) -0.002(6) 0.017(6)
C34 0.074(9) 0.040(7) 0.048(7) -0.008(6) 0.008(6) -0.018(7)
C20 0.028(6) 0.061(8) 0.042(6) 0.001(6) 0.000(5) -0.009(5)
C35 0.088(12) 0.066(10) 0.039(7) -0.012(7) 0.006(7) 0.001(9)
C23 0.080(11) 0.067(10) 0.044(7) -0.013(7) 0.011(7) 0.028(8)
C15 0.070(9) 0.053(8) 0.064(9) -0.001(7) 0.013(7) 0.041(7)
C32 0.119(15) 0.057(10) 0.049(8) -0.004(7) 0.004(9) 0.043(10)
C14 0.048(7) 0.045(7) 0.077(9) 0.008(7) -0.001(7) 0.025(6)
C25 0.082(11) 0.063(10) 0.064(9) 0.018(8) 0.038(8) -0.006(8)
C30 0.055(8) 0.089(11) 0.045(7) -0.017(8) 0.019(6) 0.004(8)
C33 0.067(10) 0.066(10) 0.065(9) -0.014(8) 0.007(7) 0.011(8)
C31 0.15(2) 0.068(11) 0.062(10) -0.002(9) 0.050(12) 0.022(12)
C36 0.090(9) 0.114(10) 0.100(9) -0.017(8) 0.021(8) -0.009(8)
Sb1A 0.053(9) 0.025(2) 0.020(2) 0.0012(17) 0.006(3) -0.002(4)
Pd1A 0.065(12) 0.019(2) 0.022(2) -0.0036(18) 0.010(4) -0.002(4)

loop_
_atom_type_symbol
_atom_type_description
_atom_type_scat_dispersion_real
_atom_type_scat_dispersion_imag
_atom_type_scat_source
C C 0.0033 0.0016 'International Tables Vol C Tables 4.2.6.8 and 6.1.1.4'
H H 0.0000 0.0000 'International Tables Vol C Tables 4.2.6.8 and 6.1.1.4'
Cl Cl 0.1484 0.1585 'International Tables Vol C Tables 4.2.6.8 and 6.1.1.4'
Fe Fe 0.3463 0.8444 'International Tables Vol C Tables 4.2.6.8 and 6.1.1.4'
N N 0.0061 0.0033 'International Tables Vol C Tables 4.2.6.8 and 6.1.1.4'
Pd Pd -0.9988 1.0072 'International Tables Vol C Tables 4.2.6.8 and 6.1.1.4'
Sb Sb -0.5866 1.5461 'International Tables Vol C Tables 4.2.6.8 and 6.1.1.4'

loop_
_exptl_crystal_face_index_h
_exptl_crystal_face_index_k
_exptl_crystal_face_index_l
_exptl_crystal_face_perp_dist
-1 0 0 0.084
0 0 -1 0.088
1 0 -1 0.072
0 0 1 0.040
0 1 0 0.138
0 -1 0 0.116

loop_
_geom_angle_atom_site_label_1
_geom_angle_atom_site_label_2
_geom_angle_atom_site_label_3
_geom_angle
C1 Sb1 N2 74.1(4)
C1 Sb1 N1 72.3(4)
N2 Sb1 N1 146.4(3)
C1 Sb1 Pd1 116.1(3)
N2 Sb1 Pd1 99.2(2)
N1 Sb1 Pd1 96.1(2)
C17 Pd1 N3 82.5(4)
C17 Pd1 Cl1 170.2(4)
N3 Pd1 Cl1 92.4(2)
C17 Pd1 Sb1 99.5(3)
N3 Pd1 Sb1 176.8(3)
Cl1 Pd1 Sb1 86.02(10)
C25 Fe1 C26 40.7(6)
C25 Fe1 C18 126.1(6)
C26 Fe1 C18 111.1(5)
C25 Fe1 C20 154.0(6)
C26 Fe1 C20 162.9(5)
C18 Fe1 C20 67.9(5)
C25 Fe1 C21 119.6(6)
C26 Fe1 C21 157.1(5)
C18 Fe1 C21 68.8(5)
C20 Fe1 C21 39.8(4)
C25 Fe1 C19 163.5(6)
C26 Fe1 C19 127.0(5)
C18 Fe1 C19 40.9(5)
C20 Fe1 C19 40.9(5)
C21 Fe1 C19 69.0(5)
C25 Fe1 C27 69.3(6)
C26 Fe1 C27 40.3(5)
C18 Fe1 C27 123.0(5)
C20 Fe1 C27 124.7(5)
C21 Fe1 C27 159.4(5)
C19 Fe1 C27 107.8(5)
C25 Fe1 C29 40.1(6)
C26 Fe1 C29 66.4(6)
C18 Fe1 C29 161.9(5)
C20 Fe1 C29 120.0(6)
C21 Fe1 C29 106.2(5)
C19 Fe1 C29 155.2(5)
C27 Fe1 C29 67.7(5)
C25 Fe1 C28 68.8(6)
C26 Fe1 C28 66.8(6)
C18 Fe1 C28 156.6(5)
C20 Fe1 C28 106.9(6)
C21 Fe1 C28 122.8(5)
C19 Fe1 C28 120.1(5)
C27 Fe1 C28 39.9(5)
C29 Fe1 C28 40.7(5)
C25 Fe1 C17 105.8(5)
C26 Fe1 C17 122.0(5)
C18 Fe1 C17 41.2(4)
C20 Fe1 C17 69.4(5)
C21 Fe1 C17 42.3(4)
C19 Fe1 C17 70.3(4)
C27 Fe1 C17 157.6(5)
C29 Fe1 C17 123.4(5)
C28 Fe1 C17 160.5(4)
C8 C9 H9A 109.5
C8 C9 H9B 109.5
H9A C9 H9B 109.5
C8 C9 H9C 109.5
H9A C9 H9C 109.5
H9B C9 H9C 109.5
N3 C22 C18 109.5(9)
N3 C22 H22A 109.8
C18 C22 H22A 109.8
N3 C22 H22B 109.8
C18 C22 H22B 109.8
H22A C22 H22B 108.2
C20 C21 C17 109.4(10)
C20 C21 Fe1 70.1(6)
C17 C21 Fe1 70.7(6)
C20 C21 H21 125.3
C17 C21 H21 125.3
Fe1 C21 H21 125.4
C18 C17 C21 102.8(9)
C18 C17 Pd1 114.6(8)
C21 C17 Pd1 141.8(8)
C18 C17 Fe1 67.4(6)
C21 C17 Fe1 67.0(6)
Pd1 C17 Fe1 134.2(6)
C18 C17 Pd1A 113.6(8)
C21 C17 Pd1A 143.2(8)
Fe1 C17 Pd1A 121.6(9)
C4 C3 C2 119.2(9)
C4 C3 H3 120.4
C2 C3 H3 120.4
C13 C16 H16A 109.5
C13 C16 H16B 109.5
H16A C16 H16B 109.5
C13 C16 H16C 109.5
H16A C16 H16C 109.5
H16B C16 H16C 109.5
C12 N2 C13 122.0(9)
C12 N2 Sb1 112.6(7)
C13 N2 Sb1 125.3(7)
N1 C7 C2 119.4(10)
N1 C7 H7 120.3
C2 C7 H7 120.3
C7 N1 C8 120.8(9)
C7 N1 Sb1A 115.0(8)
C8 N1 Sb1A 123.7(8)
C7 N1 Sb1 111.0(7)
C8 N1 Sb1 128.0(7)
C6 C1 C2 120.2(9)
C6 C1 Sb1 118.7(7)
C2 C1 Sb1 120.9(7)
C6 C1 Sb1A 132.2(11)
C2 C1 Sb1A 107.0(11)
C4 C5 C6 121.0(10)
C4 C5 H5 119.5
C6 C5 H5 119.5
N2 C13 C14 107.1(9)
N2 C13 C16 115.0(9)
C14 C13 C16 109.8(9)
N2 C13 C15 107.0(8)
C14 C13 C15 108.9(10)
C16 C13 C15 108.9(10)
C23 N3 C22 109.8(11)
C23 N3 C24 106.1(11)
C22 N3 C24 112.0(10)
C23 N3 Pd1 104.7(7)
C22 N3 Pd1 108.4(6)
C24 N3 Pd1 115.4(8)
C23 N3 Pd1A 115.9(10)
C22 N3 Pd1A 110.1(7)
C24 N3 Pd1A 102.7(10)
N3 C24 H24A 109.5
N3 C24 H24B 109.5
H24A C24 H24B 109.5
N3 C24 H24C 109.5
H24A C24 H24C 109.5
H24B C24 H24C 109.5
C8 C11 H11A 109.5
C8 C11 H11B 109.5
H11A C11 H11B 109.5
C8 C11 H11C 109.5
H11A C11 H11C 109.5
H11B C11 H11C 109.5
C5 C4 C3 121.3(9)
C5 C4 H4 119.3
C3 C4 H4 119.3
N2 C12 C6 118.6(10)
N2 C12 H12 120.7
C6 C12 H12 120.7
C20 C19 C18 105.7(10)
C20 C19 Fe1 69.1(7)
C18 C19 Fe1 69.1(7)
C20 C19 H19 127.2
C18 C19 H19 127.2
Fe1 C19 H19 126.1
C28 C27 C26 105.8(11)
C28 C27 Fe1 70.3(7)
C26 C27 Fe1 67.6(7)
C28 C27 H27 127.1
C26 C27 H27 127.1
Fe1 C27 H27 126.5
N1 C8 C9 109.2(9)
N1 C8 C11 116.9(10)
C9 C8 C11 112.5(12)
N1 C8 C10 104.3(10)
C9 C8 C10 106.0(12)
C11 C8 C10 107.1(11)
C19 C18 C17 111.6(10)
C19 C18 C22 130.4(10)
C17 C18 C22 118.0(10)
C19 C18 Fe1 70.0(7)
C17 C18 Fe1 71.3(6)
C22 C18 Fe1 125.6(9)
C25 C29 C28 108.5(13)
C25 C29 Fe1 67.3(8)
C28 C29 Fe1 69.9(7)
C25 C29 H29 125.8
C28 C29 H29 125.8
Fe1 C29 H29 128.6
C25 C26 C27 111.3(13)
C25 C26 Fe1 69.2(8)
C27 C26 Fe1 72.1(7)
C25 C26 H26 124.3
C27 C26 H26 124.3
Fe1 C26 H26 126.0
C8 C10 H10A 109.5
C8 C10 H10B 109.5
H10A C10 H10B 109.5
C8 C10 H10C 109.5
H10A C10 H10C 109.5
H10B C10 H10C 109.5
C3 C2 C1 119.0(9)
C3 C2 C7 124.8(9)
C1 C2 C7 116.1(9)
C1 C6 C5 119.2(9)
C1 C6 C12 116.0(9)
C5 C6 C12 124.8(10)
C27 C28 C29 107.6(12)
C27 C28 Fe1 69.8(7)
C29 C28 Fe1 69.3(7)
C27 C28 H28 126.2
C29 C28 H28 126.2
Fe1 C28 H28 126.3
C33 C34 C35 119.9(14)
C33 C34 H34 120.0
C35 C34 H34 120.0
C21 C20 C19 110.5(11)
C21 C20 Fe1 70.1(7)
C19 C20 Fe1 69.9(7)
C21 C20 H20 124.7
C19 C20 H20 124.7
Fe1 C20 H20 126.8
C30 C35 C34 123.1(15)
C30 C35 H35 118.4
C34 C35 H35 118.4
N3 C23 H23A 109.5
N3 C23 H23B 109.5
H23A C23 H23B 109.5
N3 C23 H23C 109.5
H23A C23 H23C 109.5
H23B C23 H23C 109.5
C13 C15 H15A 109.5
C13 C15 H15B 109.5
H15A C15 H15B 109.5
C13 C15 H15C 109.5
H15A C15 H15C 109.5
H15B C15 H15C 109.5
C31 C32 C33 120.4(16)
C31 C32 H32 119.8
C33 C32 H32 119.8
C13 C14 H14A 109.5
C13 C14 H14B 109.5
H14A C14 H14B 109.5
C13 C14 H14C 109.5
H14A C14 H14C 109.5
H14B C14 H14C 109.5
C26 C25 C29 106.5(12)
C26 C25 Fe1 70.1(8)
C29 C25 Fe1 72.7(8)
C26 C25 H25 126.7
C29 C25 H25 126.7
Fe1 C25 H25 122.2
C35 C30 C31 117.6(16)
C35 C30 C36 126.7(17)
C31 C30 C36 115.7(18)
C34 C33 C32 120.3(15)
C34 C33 H33 119.8
C32 C33 H33 119.8
C32 C31 C30 118.6(18)
C32 C31 H31 120.7
C30 C31 H31 120.7
C30 C36 H36A 109.5
C30 C36 H36B 109.5
H36A C36 H36B 109.5
C30 C36 H36C 109.5
H36A C36 H36C 109.5
H36B C36 H36C 109.5
N1 Sb1A C1 81.7(7)
N1 Sb1A Pd1A 93.8(4)
C1 Sb1A Pd1A 113.1(4)
Cl1 Pd1A C17 144.4(16)
Cl1 Pd1A N3 92.4(4)
C17 Pd1A N3 72.5(6)
Cl1 Pd1A Sb1A 88.9(3)
C17 Pd1A Sb1A 99.7(4)
N3 Pd1A Sb1A 167.8(10)

loop_
_geom_bond_atom_site_label_1
_geom_bond_atom_site_label_2
_geom_bond_distance
Sb1 C1 2.086(10)
Sb1 N2 2.329(10)
Sb1 N1 2.466(9)
Sb1 Pd1 2.541(2)
Pd1 C17 1.958(11)
Pd1 N3 2.207(8)
Pd1 Cl1 2.420(4)
Fe1 C25 1.982(14)
Fe1 C26 1.995(12)
Fe1 C18 2.012(12)
Fe1 C20 2.013(11)
Fe1 C21 2.012(11)
Fe1 C19 2.023(12)
Fe1 C27 2.053(11)
Fe1 C29 2.052(13)
Fe1 C28 2.060(12)
Fe1 C17 2.064(11)
Cl1 Pd1A 2.281(8)
C9 C8 1.487(17)
C9 H9A 0.9600
C9 H9B 0.9600
C9 H9C 0.9600
C22 N3 1.463(14)
C22 C18 1.525(16)
C22 H22A 0.9700
C22 H22B 0.9700
C21 C20 1.369(16)
C21 C17 1.472(15)
C21 H21 0.9300
C17 C18 1.436(15)
C17 Pd1A 2.30(2)
C3 C4 1.386(15)
C3 C2 1.415(13)
C3 H3 0.9300
C16 C13 1.532(15)
C16 H16A 0.9600
C16 H16B 0.9600
C16 H16C 0.9600
N2 C12 1.290(13)
N2 C13 1.476(12)
C7 N1 1.300(13)
C7 C2 1.429(14)
C7 H7 0.9300
N1 C8 1.453(14)
N1 Sb1A 1.99(3)
C1 C6 1.386(14)
C1 C2 1.433(14)
C1 Sb1A 2.143(14)
C5 C4 1.373(14)
C5 C6 1.403(14)
C5 H5 0.9300
C13 C14 1.528(16)
C13 C15 1.563(16)
N3 C23 1.466(15)
N3 C24 1.465(16)
N3 Pd1A 2.353(13)
C24 H24A 0.9600
C24 H24B 0.9600
C24 H24C 0.9600
C11 C8 1.489(17)
C11 H11A 0.9600
C11 H11B 0.9600
C11 H11C 0.9600
C4 H4 0.9300
C12 C6 1.440(14)
C12 H12 0.9300
C19 C20 1.411(16)
C19 C18 1.411(16)
C19 H19 0.9300
C27 C28 1.402(18)
C27 C26 1.396(18)
C27 H27 0.9300
C8 C10 1.567(19)
C29 C25 1.38(2)
C29 C28 1.431(17)
C29 H29 0.9300
C26 C25 1.38(2)
C26 H26 0.9300
C10 H10A 0.9600
C10 H10B 0.9600
C10 H10C 0.9600
C28 H28 0.9300
C34 C33 1.33(2)
C34 C35 1.38(2)
C34 H34 0.9300
C20 H20 0.9300
C35 C30 1.33(2)
C35 H35 0.9300
C23 H23A 0.9600
C23 H23B 0.9600
C23 H23C 0.9600
C15 H15A 0.9600
C15 H15B 0.9600
C15 H15C 0.9600
C32 C31 1.34(3)
C32 C33 1.43(2)
C32 H32 0.9300
C14 H14A 0.9600
C14 H14B 0.9600
C14 H14C 0.9600
C25 H25 0.9300
C30 C31 1.48(2)
C30 C36 1.47(2)
C33 H33 0.9300
C31 H31 0.9300
C36 H36A 0.9600
C36 H36B 0.9600
C36 H36C 0.9600
Sb1A Pd1A 2.534(11)
